data_4111756
loop_
_publ_author_name
'Bart M. Bartlett'
'Daniel G. Nocera'

_publ_contact_author 'Daniel G. Nocera'
_publ_contact_author_email nocera@mit.edu
_publ_section_title
;
 Long-Range Magnetic Ordering in Iron Jarosites Prepared by Redox-Based
 Hydrothermal Methods
;
_journal_name_full 'Journal of the American Chemical Society'
_journal_page_first 8985
_journal_page_last 8993
_journal_paper_doi 10.1021/ja050205d
_journal_volume 127
_journal_year 2005
_chemical_formula_sum 'Fe3 H6 O14 Pb0.5 S2'
_chemical_formula_weight 565.31
_chemical_name_common plumbojarosite
_chemical_name_systematic 'lead triiron(iii)bis(sulfate)hexahyrdoxide'
_space_group_IT_number 166
_symmetry_cell_setting rhombohedral
_symmetry_space_group_name_Hall '-R 3 2"'
_symmetry_space_group_name_H-M 'R -3 m :H'
_atom_sites_solution_hydrogens geom
_atom_sites_solution_primary direct
_atom_sites_solution_secondary difmap
_audit_creation_method SHELXL-97
_cell_angle_alpha 90.00
_cell_angle_beta 90.00
_cell_angle_gamma 120.00
_cell_formula_units_Z 3
_cell_length_a 7.328(2)
_cell_length_b 7.328(2)
_cell_length_c 16.795(6)
_cell_measurement_temperature 183(2)
_cell_volume 781.1(4)
_computing_cell_refinement 'Bruker SMART'
_computing_data_collection 'Bruker SMART'
_computing_data_reduction 'Bruker SAINT'
_computing_molecular_graphics 'Bruker SHELXTL'
_computing_publication_material 'Bruker SHELXTL'
_computing_structure_refinement 'SHELXL-97 (Sheldrick, 1997)'
_computing_structure_solution 'SHELXS-97 (Sheldrick, 1990)'
_diffrn_ambient_temperature 183(2)
_diffrn_measured_fraction_theta_full 1.000
_diffrn_measured_fraction_theta_max 1.000
_diffrn_measurement_device_type 'CCD area detector'
_diffrn_measurement_method 'phi and omega scans'
_diffrn_radiation_monochromator graphite
_diffrn_radiation_source 'fine-focus sealed tube'
_diffrn_radiation_type MoK\a
_diffrn_radiation_wavelength 0.71073
_diffrn_reflns_av_R_equivalents 0.0833
_diffrn_reflns_av_sigmaI/netI 0.0442
_diffrn_reflns_limit_h_max 8
_diffrn_reflns_limit_h_min -4
_diffrn_reflns_limit_k_max 5
_diffrn_reflns_limit_k_min -8
_diffrn_reflns_limit_l_max 17
_diffrn_reflns_limit_l_min -18
_diffrn_reflns_number 937
_diffrn_reflns_theta_full 23.22
_diffrn_reflns_theta_max 23.22
_diffrn_reflns_theta_min 3.43
_exptl_absorpt_coefficient_mu 15.334
_exptl_absorpt_correction_type none
_exptl_crystal_colour orange
_exptl_crystal_density_diffrn 3.826
_exptl_crystal_description block
_exptl_crystal_F_000 848
_exptl_crystal_size_max 0.04
_exptl_crystal_size_mid 0.04
_exptl_crystal_size_min 0.04
_refine_diff_density_max 0.736
_refine_diff_density_min -0.593
_refine_diff_density_rms 0.156
_refine_ls_extinction_method none
_refine_ls_goodness_of_fit_ref 1.190
_refine_ls_hydrogen_treatment mixed
_refine_ls_matrix_type full
_refine_ls_number_parameters 34
_refine_ls_number_reflns 164
_refine_ls_number_restraints 1
_refine_ls_restrained_S_all 1.185
_refine_ls_R_factor_all 0.0297
_refine_ls_R_factor_gt 0.0268
_refine_ls_shift/su_max 0.005
_refine_ls_shift/su_mean 0.001
_refine_ls_structure_factor_coef Fsqd
_refine_ls_weighting_details 'calc w=1/[\s^2^(Fo^2^)+(0.0131P)^2^+10.1781P] where P=(Fo^2^+2Fc^2^)/3'
_refine_ls_weighting_scheme calc
_refine_ls_wR_factor_gt 0.0538
_refine_ls_wR_factor_ref 0.0552
_reflns_number_gt 149
_reflns_number_total 164
_reflns_threshold_expression >2sigma(I)
_cod_data_source_file ja050205dsi20050421_111540_1.cif
_cod_data_source_block PbFeS
_cod_original_sg_symbol_H-M 'R -3 m'
_cod_original_formula_sum 'H6 Fe3 O14 Pb0.5 S2'
_cod_database_code 4111756

loop_
_symmetry_equiv_pos_as_xyz
'x, y, z'
'-y, x-y, z'
'-x+y, -x, z'
'y, x, -z'
'x-y, -y, -z'
'-x, -x+y, -z'
'x+2/3, y+1/3, z+1/3'
'-y+2/3, x-y+1/3, z+1/3'
'-x+y+2/3, -x+1/3, z+1/3'
'y+2/3, x+1/3, -z+1/3'
'x-y+2/3, -y+1/3, -z+1/3'
'-x+2/3, -x+y+1/3, -z+1/3'
'x+1/3, y+2/3, z+2/3'
'-y+1/3, x-y+2/3, z+2/3'
'-x+y+1/3, -x+2/3, z+2/3'
'y+1/3, x+2/3, -z+2/3'
'x-y+1/3, -y+2/3, -z+2/3'
'-x+1/3, -x+y+2/3, -z+2/3'
'-x, -y, -z'
'y, -x+y, -z'
'x-y, x, -z'
'-y, -x, z'
'-x+y, y, z'
'x, x-y, z'
'-x+2/3, -y+1/3, -z+1/3'
'y+2/3, -x+y+1/3, -z+1/3'
'x-y+2/3, x+1/3, -z+1/3'
'-y+2/3, -x+1/3, z+1/3'
'-x+y+2/3, y+1/3, z+1/3'
'x+2/3, x-y+1/3, z+1/3'
'-x+1/3, -y+2/3, -z+2/3'
'y+1/3, -x+y+2/3, -z+2/3'
'x-y+1/3, x+2/3, -z+2/3'
'-y+1/3, -x+2/3, z+2/3'
'-x+y+1/3, y+2/3, z+2/3'
'x+1/3, x-y+2/3, z+2/3'

loop_
_atom_site_label
_atom_site_type_symbol
_atom_site_fract_x
_atom_site_fract_y
_atom_site_fract_z
_atom_site_U_iso_or_equiv
_atom_site_adp_type
_atom_site_occupancy
_atom_site_symmetry_multiplicity
_atom_site_calc_flag
_atom_site_refinement_flags
Pb1 Pb 0.0000 0.0000 0.0000 0.0214(7) Uani 0.50 12 d SP
S1 S 0.0000 0.0000 0.31085(15) 0.0071(11) Uani 1 6 d SP
Fe1 Fe 0.3333 0.1667 0.1667 0.0084(5) Uani 1 4 d SP
O1 O 0.0000 0.0000 0.3973(4) 0.020(3) Uani 1 6 d SP
O3 O 0.1266(3) 0.2532(7) 0.1343(2) 0.0179(16) Uani 1 2 d SPD
O2 O 0.2200(7) 0.1100(3) 0.2810(2) 0.0148(16) Uani 1 2 d SP
H1 H 0.192(4) 0.384(7) 0.105(4) 0.06(5) Uiso 1 2 d SPD

loop_
_atom_site_aniso_label
_atom_site_aniso_U_11
_atom_site_aniso_U_22
_atom_site_aniso_U_33
_atom_site_aniso_U_23
_atom_site_aniso_U_13
_atom_site_aniso_U_12
Pb1 0.0218(8) 0.0218(8) 0.0204(9) 0.000 0.000 0.0109(4)
S1 0.0082(12) 0.0082(12) 0.0050(14) 0.000 0.000 0.0041(6)
Fe1 0.0071(8) 0.0075(6) 0.0104(7) 0.0011(3) 0.0022(5) 0.0036(4)
O1 0.022(4) 0.022(4) 0.014(4) 0.000 0.000 0.0112(18)
O3 0.016(2) 0.016(3) 0.022(2) 0.0027(18) 0.0013(9) 0.0078(14)
O2 0.010(3) 0.019(2) 0.013(2) 0.0014(9) 0.0027(18) 0.0051(14)

loop_
_atom_type_symbol
_atom_type_description
_atom_type_scat_dispersion_real
_atom_type_scat_dispersion_imag
_atom_type_scat_source
O O 0.0106 0.0060 'International Tables Vol C Tables 4.2.6.8 and 6.1.1.4'
H H 0.0000 0.0000 'International Tables Vol C Tables 4.2.6.8 and 6.1.1.4'
S S 0.1246 0.1234 'International Tables Vol C Tables 4.2.6.8 and 6.1.1.4'
Fe Fe 0.3463 0.8444 'International Tables Vol C Tables 4.2.6.8 and 6.1.1.4'
Pb Pb -3.3944 10.1111 'International Tables Vol C Tables 4.2.6.8 and 6.1.1.4'

loop_
_geom_angle_atom_site_label_1
_geom_angle_atom_site_label_2
_geom_angle_atom_site_label_3
_geom_angle
_geom_angle_site_symmetry_1
_geom_angle_site_symmetry_3
O1 S1 O2 109.72(16) . 3
O1 S1 O2 109.72(16) . .
O2 S1 O2 109.22(17) 3 .
O1 S1 O2 109.72(16) . 2
O2 S1 O2 109.22(17) 3 2
O2 S1 O2 109.22(17) . 2
O3 Fe1 O3 180.0 25 .
O3 Fe1 O3 91.1(2) 25 3
O3 Fe1 O3 88.9(2) . 3
O3 Fe1 O3 88.9(2) 25 27
O3 Fe1 O3 91.1(2) . 27
O3 Fe1 O3 180.0 3 27
O3 Fe1 O2 91.39(14) 25 25
O3 Fe1 O2 88.61(14) . 25
O3 Fe1 O2 88.61(14) 3 25
O3 Fe1 O2 91.39(14) 27 25
O3 Fe1 O2 88.61(14) 25 .
O3 Fe1 O2 91.39(14) . .
O3 Fe1 O2 91.39(14) 3 .
O3 Fe1 O2 88.61(14) 27 .
O2 Fe1 O2 179.999(1) 25 .
Fe1 O3 Fe1 134.3(2) . 2
S1 O2 Fe1 130.3(2) . .

loop_
_geom_bond_atom_site_label_1
_geom_bond_atom_site_label_2
_geom_bond_distance
_geom_bond_site_symmetry_2
S1 O1 1.453(7) .
S1 O2 1.483(4) 3
S1 O2 1.483(4) .
S1 O2 1.483(4) 2
Fe1 O3 1.9881(17) 25
Fe1 O3 1.9882(17) .
Fe1 O3 1.9882(17) 3
Fe1 O3 1.9882(17) 27
Fe1 O2 2.051(4) 25
Fe1 O2 2.051(4) .
O3 Fe1 1.9882(17) 2
